data_4313966
loop_
_publ_author_name
'Yonghong Wan'
'Liping Zhang'
'Linpei Jin'
'Song Gao'
'Shaozhe Lu'

_publ_section_title
;
 High-Dimensional Architectures from the Self-Assembly of Lanthanide Ions
 with Benzenedicarboxylates and 1,10-Phenanthroline
;
_journal_name_full 'Inorganic Chemistry'
_journal_page_first 4985
_journal_page_last 4994
_journal_paper_doi 10.1021/ic034258c
_journal_volume 42
_journal_year 2003
_chemical_formula_sum 'C48 H30 N4 O13 Yb2'
_chemical_formula_weight 1216.84
_chemical_name_systematic
; 
 ? 
;
_space_group_IT_number 2
_symmetry_cell_setting triclinic
_symmetry_space_group_name_Hall '-P 1'
_symmetry_space_group_name_H-M 'P -1'
_atom_sites_solution_hydrogens geom
_atom_sites_solution_primary direct
_atom_sites_solution_secondary difmap
_audit_creation_method SHELXL-97
_cell_angle_alpha 105.464(4)
_cell_angle_beta 91.300(5)
_cell_angle_gamma 93.655(5)
_cell_formula_units_Z 2
_cell_length_a 10.349(3)
_cell_length_b 11.052(3)
_cell_length_c 19.431(6)
_cell_measurement_temperature 293(2)
_cell_volume 2135.8(11)
_computing_cell_refinement 'Bruker SMART'
_computing_data_collection 'Bruker SMART'
_computing_data_reduction 'Bruker SHELXTL'
_computing_molecular_graphics 'Bruker SHELXTL'
_computing_publication_material 'Bruker SHELXTL'
_computing_structure_refinement 'SHELXL-97 (Sheldrick, 1997)'
_computing_structure_solution 'SHELXS-97 (Sheldrick, 1990)'
_diffrn_ambient_temperature 293(2)
_diffrn_measured_fraction_theta_full 0.987
_diffrn_measured_fraction_theta_max 0.987
_diffrn_measurement_device_type 'CCD area detector'
_diffrn_measurement_method 'phi and omega scans'
_diffrn_radiation_monochromator graphite
_diffrn_radiation_source 'fine-focus sealed tube'
_diffrn_radiation_type MoK\a
_diffrn_radiation_wavelength 0.71073
_diffrn_reflns_av_R_equivalents 0.0385
_diffrn_reflns_av_sigmaI/netI 0.0798
_diffrn_reflns_limit_h_max 6
_diffrn_reflns_limit_h_min -12
_diffrn_reflns_limit_k_max 12
_diffrn_reflns_limit_k_min -13
_diffrn_reflns_limit_l_max 19
_diffrn_reflns_limit_l_min -23
_diffrn_reflns_number 9139
_diffrn_reflns_theta_full 25.35
_diffrn_reflns_theta_max 25.35
_diffrn_reflns_theta_min 1.93
_exptl_absorpt_coefficient_mu 5.517
_exptl_absorpt_correction_T_max 0.8520
_exptl_absorpt_correction_T_min 0.4050
_exptl_absorpt_correction_type multi-scan
_exptl_absorpt_process_details SADABS
_exptl_crystal_density_diffrn 1.892
_exptl_crystal_density_method 'not measured'
_exptl_crystal_F_000 1180
_exptl_crystal_size_max 0.20
_exptl_crystal_size_mid 0.15
_exptl_crystal_size_min 0.03
_refine_diff_density_max 1.518
_refine_diff_density_min -2.104
_refine_diff_density_rms 0.162
_refine_ls_extinction_method none
_refine_ls_goodness_of_fit_ref 0.914
_refine_ls_hydrogen_treatment mixed
_refine_ls_matrix_type full
_refine_ls_number_parameters 604
_refine_ls_number_reflns 7737
_refine_ls_number_restraints 0
_refine_ls_restrained_S_all 0.914
_refine_ls_R_factor_all 0.0680
_refine_ls_R_factor_gt 0.0386
_refine_ls_shift/su_max 0.002
_refine_ls_shift/su_mean 0.000
_refine_ls_structure_factor_coef Fsqd
_refine_ls_weighting_details 'calc w=1/[\s^2^(Fo^2^)+(0.0357P)^2^+0.0000P] where P=(Fo^2^+2Fc^2^)/3'
_refine_ls_weighting_scheme calc
_refine_ls_wR_factor_gt 0.0758
_refine_ls_wR_factor_ref 0.0834
_reflns_number_gt 5455
_reflns_number_total 7737
_reflns_threshold_expression >2sigma(I)
_cod_data_source_file ic034258csi20030310_091045_6.cif
_cod_data_source_block complex6
_cod_depositor_comments
;
The following automatic conversions were performed:

'_symmetry_cell_setting' value 'Triclinic' changed to 'triclinic'
according to the built-in table from CIF Core dictionary named
'cif_core.dic' version 2.4.1 from
2010-06-29.

'_exptl_absorpt_correction_type' value 'MULTI-SCAN'
changed to 'multi-scan' according to the built-in table from CIF Core
dictionary named 'cif_core.dic' version 2.4.1 from 2010-06-29.

Automatic conversion script
Id: cif_fix_values 1646 2011-03-28 12:23:43Z adriana 
;
_cod_original_cell_volume 2135.9(12)
_cod_database_code 4313966

loop_
_symmetry_equiv_pos_as_xyz
'x, y, z'
'-x, -y, -z'

loop_
_atom_site_label
_atom_site_type_symbol
_atom_site_fract_x
_atom_site_fract_y
_atom_site_fract_z
_atom_site_U_iso_or_equiv
_atom_site_adp_type
_atom_site_occupancy
_atom_site_symmetry_multiplicity
_atom_site_calc_flag
_atom_site_refinement_flags
_atom_site_disorder_assembly
_atom_site_disorder_group
Yb1 Yb 0.13133(3) 0.33943(3) 0.257941(15) 0.01880(9) Uani 1 1 d . . .
Yb2 Yb 0.33205(3) 0.67550(3) 0.248287(15) 0.01844(9) Uani 1 1 d . . .
O1 O 0.3470(4) 0.4667(5) 0.1911(3) 0.0275(12) Uani 1 1 d . . .
O2 O 0.2932(5) 0.2668(5) 0.1849(3) 0.0298(12) Uani 1 1 d . . .
O3 O 0.6010(5) 0.2846(5) -0.1463(3) 0.0321(13) Uani 1 1 d . . .
O4 O 0.6672(6) 0.1128(6) -0.1214(3) 0.0500(17) Uani 1 1 d . . .
O5 O 0.1781(5) 0.7174(5) 0.3329(3) 0.0316(13) Uani 1 1 d . . .
O6 O 0.0896(5) 0.5269(5) 0.3276(3) 0.0326(13) Uani 1 1 d . . .
O7 O -0.1584(6) 0.9538(6) 0.6419(3) 0.0537(18) Uani 1 1 d . . .
O8 O -0.1066(5) 0.7886(5) 0.6761(3) 0.0354(13) Uani 1 1 d . . .
O9 O 0.0655(4) 0.4081(5) 0.1638(3) 0.0297(13) Uani 1 1 d . . .
O10 O 0.1474(4) 0.6052(5) 0.1793(3) 0.0290(12) Uani 1 1 d . . .
O11 O 0.3078(5) 0.3987(6) 0.3334(3) 0.0375(14) Uani 1 1 d . . .
O12 O 0.3978(5) 0.5906(5) 0.3401(3) 0.0344(14) Uani 1 1 d . . .
O13 O 0.2405(5) 0.8639(5) 0.2437(2) 0.0300(12) Uani 1 1 d . . .
N1 N -0.1124(6) 0.3172(7) 0.2639(3) 0.0322(16) Uani 1 1 d . . .
N2 N 0.0271(6) 0.1430(6) 0.1731(3) 0.0316(16) Uani 1 1 d . . .
N3 N 0.4607(6) 0.8504(6) 0.3367(3) 0.0302(16) Uani 1 1 d . . .
N4 N 0.5776(6) 0.6702(6) 0.2417(3) 0.0317(16) Uani 1 1 d . . .
C1 C -0.1815(8) 0.4039(10) 0.3057(5) 0.052(3) Uani 1 1 d . . .
H1 H -0.1392 0.4805 0.3304 0.062 Uiso 1 1 calc R . .
C2 C -0.3135(9) 0.3846(12) 0.3140(6) 0.069(3) Uani 1 1 d . . .
H2 H -0.3581 0.4482 0.3429 0.083 Uiso 1 1 calc R . .
C3 C -0.3777(9) 0.2722(13) 0.2797(6) 0.071(4) Uani 1 1 d . . .
H3 H -0.4654 0.2572 0.2863 0.085 Uiso 1 1 calc R . .
C4 C -0.3098(8) 0.1804(11) 0.2347(5) 0.053(3) Uani 1 1 d . . .
C5 C -0.3686(9) 0.0612(11) 0.1949(6) 0.065(3) Uani 1 1 d . . .
H5 H -0.4560 0.0423 0.2003 0.078 Uiso 1 1 calc R . .
C6 C -0.3020(10) -0.0247(11) 0.1500(7) 0.071(4) Uani 1 1 d . . .
H6 H -0.3435 -0.1017 0.1253 0.085 Uiso 1 1 calc R . .
C7 C -0.1681(9) 0.0017(9) 0.1401(6) 0.053(3) Uani 1 1 d . . .
C8 C -0.0951(11) -0.0838(9) 0.0929(6) 0.067(3) Uani 1 1 d . . .
H8 H -0.1342 -0.1603 0.0659 0.081 Uiso 1 1 calc R . .
C9 C 0.0335(10) -0.0542(10) 0.0867(6) 0.064(3) Uani 1 1 d . . .
H9 H 0.0824 -0.1099 0.0551 0.077 Uiso 1 1 calc R . .
C10 C 0.0907(9) 0.0605(8) 0.1284(5) 0.042(2) Uani 1 1 d . . .
H10 H 0.1786 0.0789 0.1241 0.050 Uiso 1 1 calc R . .
C11 C -0.1760(7) 0.2063(9) 0.2275(5) 0.035(2) Uani 1 1 d . . .
C12 C -0.1025(8) 0.1145(8) 0.1798(5) 0.036(2) Uani 1 1 d . . .
C13 C 0.4062(8) 0.9369(8) 0.3864(4) 0.040(2) Uani 1 1 d . . .
H13 H 0.3193 0.9221 0.3948 0.048 Uiso 1 1 calc R . .
C14 C 0.4712(10) 1.0483(9) 0.4266(5) 0.058(3) Uani 1 1 d . . .
H14 H 0.4295 1.1049 0.4618 0.069 Uiso 1 1 calc R . .
C15 C 0.5970(11) 1.0720(11) 0.4132(6) 0.072(3) Uani 1 1 d . . .
H15 H 0.6404 1.1483 0.4374 0.087 Uiso 1 1 calc R . .
C16 C 0.6625(9) 0.9838(10) 0.3635(6) 0.054(3) Uani 1 1 d . . .
C17 C 0.7941(10) 0.9996(13) 0.3467(7) 0.074(4) Uani 1 1 d . . .
H17 H 0.8408 1.0754 0.3686 0.088 Uiso 1 1 calc R . .
C18 C 0.8526(10) 0.9126(12) 0.3019(7) 0.075(4) Uani 1 1 d . . .
H18 H 0.9397 0.9267 0.2935 0.090 Uiso 1 1 calc R . .
C19 C 0.7835(8) 0.7952(10) 0.2653(5) 0.051(3) Uani 1 1 d . . .
C20 C 0.8407(9) 0.6976(12) 0.2162(7) 0.069(3) Uani 1 1 d . . .
H20 H 0.9276 0.7069 0.2060 0.083 Uiso 1 1 calc R . .
C21 C 0.7688(9) 0.5906(12) 0.1841(6) 0.064(3) Uani 1 1 d . . .
H21 H 0.8070 0.5240 0.1535 0.076 Uiso 1 1 calc R . .
C22 C 0.6365(8) 0.5798(10) 0.1968(5) 0.053(3) Uani 1 1 d . . .
H22 H 0.5878 0.5064 0.1728 0.063 Uiso 1 1 calc R . .
C23 C 0.5897(7) 0.8737(8) 0.3274(5) 0.035(2) Uani 1 1 d . . .
C24 C 0.6504(7) 0.7747(9) 0.2757(5) 0.037(2) Uani 1 1 d . . .
C25 C 0.3480(6) 0.3501(7) 0.1605(4) 0.0236(17) Uani 1 1 d . . .
C26 C 0.4132(6) 0.3113(7) 0.0899(4) 0.0232(17) Uani 1 1 d . . .
C27 C 0.4019(7) 0.3801(8) 0.0424(4) 0.0329(19) Uani 1 1 d . . .
H27 H 0.3541 0.4507 0.0533 0.039 Uiso 1 1 calc R . .
C28 C 0.4617(8) 0.3453(8) -0.0229(4) 0.038(2) Uani 1 1 d . . .
H28 H 0.4506 0.3905 -0.0564 0.046 Uiso 1 1 calc R . .
C29 C 0.5379(6) 0.2429(7) -0.0380(4) 0.0242(17) Uani 1 1 d . . .
C30 C 0.5463(8) 0.1734(8) 0.0099(5) 0.045(2) Uani 1 1 d . . .
H30 H 0.5961 0.1042 0.0000 0.053 Uiso 1 1 calc R . .
C31 C 0.4809(8) 0.2047(8) 0.0740(4) 0.041(2) Uani 1 1 d . . .
H31 H 0.4832 0.1541 0.1053 0.049 Uiso 1 1 calc R . .
C32 C 0.6078(7) 0.2092(8) -0.1076(4) 0.0256(18) Uani 1 1 d . . .
C33 C 0.1084(6) 0.6433(8) 0.3565(4) 0.0248(17) Uani 1 1 d . . .
C34 C 0.0455(7) 0.6946(7) 0.4266(4) 0.0253(17) Uani 1 1 d . . .
C35 C -0.0072(13) 0.8034(11) 0.4420(5) 0.092(5) Uani 1 1 d . . .
H35 H -0.0044 0.8503 0.4087 0.110 Uiso 1 1 calc R . .
C36 C -0.0667(13) 0.8508(12) 0.5057(5) 0.100(6) Uani 1 1 d . . .
H36 H -0.1088 0.9246 0.5123 0.120 Uiso 1 1 calc R . .
C37 C -0.0652(6) 0.7936(7) 0.5574(4) 0.0235(17) Uani 1 1 d . . .
C38 C -0.0033(14) 0.6861(11) 0.5445(5) 0.098(5) Uani 1 1 d . . .
H38 H 0.0061 0.6460 0.5805 0.117 Uiso 1 1 calc R . .
C39 C 0.0466(16) 0.6348(11) 0.4778(6) 0.114(6) Uani 1 1 d . . .
H39 H 0.0817 0.5570 0.4689 0.137 Uiso 1 1 calc R . .
C40 C -0.1151(7) 0.8503(8) 0.6309(4) 0.0260(18) Uani 1 1 d . . .
C41 C 0.0889(6) 0.5066(8) 0.1429(4) 0.0243(17) Uani 1 1 d . . .
C42 C 0.0417(6) 0.5024(7) 0.0687(4) 0.0239(17) Uani 1 1 d . . .
C43 C -0.0315(7) 0.3985(7) 0.0270(4) 0.0299(19) Uani 1 1 d . . .
H43 H -0.0526 0.3301 0.0450 0.036 Uiso 1 1 calc R . .
C44 C -0.0734(7) 0.3961(7) -0.0418(4) 0.0309(19) Uani 1 1 d . . .
H44 H -0.1228 0.3264 -0.0697 0.037 Uiso 1 1 calc R . .
C45 C 0.3773(7) 0.4981(8) 0.3634(4) 0.0240(17) Uani 1 1 d . . .
C46 C 0.4421(6) 0.4985(7) 0.4342(4) 0.0229(17) Uani 1 1 d . . .
C47 C 0.5206(7) 0.6009(8) 0.4714(4) 0.0322(19) Uani 1 1 d . . .
H47 H 0.5332 0.6705 0.4533 0.039 Uiso 1 1 calc R . .
C48 C 0.5812(7) 0.6010(8) 0.5358(4) 0.0316(19) Uani 1 1 d . . .
H48 H 0.6383 0.6687 0.5592 0.038 Uiso 1 1 calc R . .

loop_
_atom_site_aniso_label
_atom_site_aniso_U_11
_atom_site_aniso_U_22
_atom_site_aniso_U_33
_atom_site_aniso_U_23
_atom_site_aniso_U_13
_atom_site_aniso_U_12
Yb1 0.02194(17) 0.0208(2) 0.01327(19) 0.00390(14) 0.00125(13) 0.00167(14)
Yb2 0.02058(17) 0.0210(2) 0.01370(18) 0.00410(14) 0.00229(13) 0.00329(14)
O1 0.034(3) 0.021(3) 0.023(3) -0.002(2) -0.002(2) 0.008(2)
O2 0.036(3) 0.025(3) 0.028(3) 0.006(2) 0.013(2) 0.002(2)
O3 0.042(3) 0.034(3) 0.022(3) 0.009(3) 0.013(2) 0.009(3)
O4 0.076(4) 0.049(4) 0.036(4) 0.020(3) 0.033(3) 0.037(4)
O5 0.035(3) 0.032(3) 0.024(3) 0.000(2) 0.017(2) 0.005(3)
O6 0.048(3) 0.019(3) 0.023(3) -0.008(2) 0.010(2) 0.000(2)
O7 0.087(5) 0.057(5) 0.028(3) 0.017(3) 0.028(3) 0.047(4)
O8 0.054(3) 0.031(3) 0.026(3) 0.014(3) 0.014(3) 0.005(3)
O9 0.030(3) 0.041(4) 0.019(3) 0.010(3) -0.004(2) 0.005(3)
O10 0.030(3) 0.029(3) 0.024(3) 0.001(2) -0.009(2) -0.001(2)
O11 0.043(3) 0.045(4) 0.024(3) 0.013(3) -0.017(3) -0.010(3)
O12 0.042(3) 0.040(4) 0.026(3) 0.016(3) -0.005(2) 0.005(3)
O13 0.045(3) 0.029(3) 0.019(3) 0.007(2) 0.011(2) 0.015(2)
N1 0.034(4) 0.037(4) 0.027(4) 0.011(3) 0.002(3) 0.003(3)
N2 0.033(4) 0.028(4) 0.031(4) 0.004(3) -0.003(3) -0.002(3)
N3 0.036(4) 0.024(4) 0.032(4) 0.011(3) -0.005(3) -0.003(3)
N4 0.029(3) 0.035(4) 0.034(4) 0.013(3) -0.002(3) 0.005(3)
C1 0.040(5) 0.055(7) 0.058(7) 0.008(5) 0.017(5) 0.006(5)
C2 0.039(6) 0.090(10) 0.081(9) 0.025(7) 0.018(6) 0.014(6)
C3 0.019(5) 0.109(11) 0.099(9) 0.048(8) 0.016(6) 0.009(6)
C4 0.028(5) 0.077(8) 0.062(7) 0.037(6) -0.012(5) -0.012(5)
C5 0.035(5) 0.071(8) 0.092(9) 0.035(7) -0.023(6) -0.018(6)
C6 0.044(6) 0.057(8) 0.106(10) 0.023(7) -0.038(6) -0.029(6)
C7 0.063(6) 0.027(6) 0.063(7) 0.005(5) -0.025(5) -0.005(5)
C8 0.083(8) 0.025(6) 0.078(8) -0.005(5) -0.044(7) -0.017(6)
C9 0.078(8) 0.040(7) 0.063(7) -0.008(5) -0.015(6) 0.010(6)
C10 0.055(5) 0.027(5) 0.037(5) -0.004(4) 0.000(4) -0.001(4)
C11 0.028(4) 0.042(6) 0.040(5) 0.021(4) -0.003(4) -0.009(4)
C12 0.041(5) 0.031(5) 0.035(5) 0.012(4) -0.013(4) 0.002(4)
C13 0.045(5) 0.033(5) 0.033(5) -0.008(4) -0.008(4) 0.004(4)
C14 0.070(7) 0.037(6) 0.052(7) -0.012(5) -0.006(5) 0.000(5)
C15 0.076(8) 0.054(8) 0.071(8) -0.002(6) -0.015(6) -0.027(6)
C16 0.046(6) 0.041(6) 0.065(7) 0.004(5) -0.013(5) -0.008(5)
C17 0.043(6) 0.081(10) 0.088(9) 0.018(8) -0.017(6) -0.025(6)
C18 0.035(6) 0.085(10) 0.107(11) 0.034(8) -0.005(6) -0.014(6)
C19 0.027(5) 0.066(8) 0.065(7) 0.028(6) -0.004(5) -0.002(5)
C20 0.021(5) 0.096(10) 0.100(9) 0.043(8) 0.012(5) 0.012(6)
C21 0.037(5) 0.090(9) 0.072(8) 0.029(7) 0.017(5) 0.028(6)
C22 0.037(5) 0.062(7) 0.059(7) 0.011(5) 0.019(5) 0.023(5)
C23 0.028(4) 0.036(5) 0.039(5) 0.011(4) -0.013(4) -0.010(4)
C24 0.024(4) 0.047(6) 0.044(5) 0.020(5) -0.001(4) 0.001(4)
C25 0.019(4) 0.030(5) 0.019(4) 0.001(3) 0.003(3) 0.006(3)
C26 0.023(4) 0.021(4) 0.024(4) 0.005(3) 0.003(3) 0.001(3)
C27 0.046(5) 0.027(5) 0.028(5) 0.007(4) 0.016(4) 0.020(4)
C28 0.049(5) 0.035(5) 0.035(5) 0.011(4) 0.014(4) 0.017(4)
C29 0.024(4) 0.026(5) 0.021(4) 0.004(3) 0.009(3) 0.001(3)
C30 0.062(6) 0.041(6) 0.043(6) 0.024(5) 0.028(5) 0.037(5)
C31 0.064(6) 0.041(6) 0.029(5) 0.020(4) 0.025(4) 0.028(5)
C32 0.026(4) 0.031(5) 0.015(4) 0.000(4) 0.003(3) -0.004(4)
C33 0.022(4) 0.034(5) 0.016(4) 0.003(4) -0.002(3) 0.005(3)
C34 0.033(4) 0.022(4) 0.019(4) 0.001(3) 0.010(3) 0.004(3)
C35 0.182(13) 0.092(10) 0.029(6) 0.044(6) 0.055(7) 0.086(9)
C36 0.182(13) 0.106(10) 0.049(7) 0.053(7) 0.067(8) 0.127(10)
C37 0.023(4) 0.031(5) 0.015(4) 0.004(3) 0.006(3) 0.001(3)
C38 0.218(15) 0.059(8) 0.038(7) 0.032(6) 0.067(8) 0.074(9)
C39 0.251(18) 0.056(8) 0.059(8) 0.033(7) 0.086(10) 0.083(10)
C40 0.025(4) 0.027(5) 0.026(5) 0.006(4) 0.006(3) 0.000(3)
C41 0.017(4) 0.030(5) 0.027(5) 0.008(4) 0.002(3) 0.008(3)
C42 0.021(4) 0.033(5) 0.018(4) 0.007(4) -0.002(3) 0.011(3)
C43 0.046(5) 0.025(5) 0.020(4) 0.011(4) -0.007(4) -0.006(4)
C44 0.041(5) 0.023(5) 0.030(5) 0.011(4) -0.010(4) -0.002(4)
C45 0.028(4) 0.034(5) 0.010(4) 0.005(4) 0.000(3) 0.005(4)
C46 0.023(4) 0.031(5) 0.017(4) 0.009(3) -0.001(3) 0.007(3)
C47 0.036(4) 0.034(5) 0.030(5) 0.016(4) -0.005(4) -0.003(4)
C48 0.041(5) 0.030(5) 0.023(5) 0.009(4) -0.013(4) -0.009(4)

loop_
_atom_type_symbol
_atom_type_description
_atom_type_scat_dispersion_real
_atom_type_scat_dispersion_imag
_atom_type_scat_source
C C 0.0033 0.0016 'International Tables Vol C Tables 4.2.6.8 and 6.1.1.4'
H H 0.0000 0.0000 'International Tables Vol C Tables 4.2.6.8 and 6.1.1.4'
N N 0.0061 0.0033 'International Tables Vol C Tables 4.2.6.8 and 6.1.1.4'
O O 0.0106 0.0060 'International Tables Vol C Tables 4.2.6.8 and 6.1.1.4'
Yb Yb -0.3850 5.5486 'International Tables Vol C Tables 4.2.6.8 and 6.1.1.4'

loop_
_geom_angle_atom_site_label_1
_geom_angle_atom_site_label_2
_geom_angle_atom_site_label_3
_geom_angle
_geom_angle_site_symmetry_1
_geom_angle_site_symmetry_3
_geom_angle_publ_flag
O8 Yb1 O6 105.3(2) 2_566 . ?
O8 Yb1 O11 78.8(2) 2_566 . ?
O6 Yb1 O11 75.7(2) . . ?
O8 Yb1 O9 150.1(2) 2_566 . ?
O6 Yb1 O9 87.28(19) . . ?
O11 Yb1 O9 131.0(2) . . ?
O8 Yb1 O2 105.33(19) 2_566 . ?
O6 Yb1 O2 134.60(18) . . ?
O11 Yb1 O2 78.30(19) . . ?
O9 Yb1 O2 82.46(18) . . ?
O8 Yb1 N2 76.7(2) 2_566 . ?
O6 Yb1 N2 143.1(2) . . ?
O11 Yb1 N2 138.7(2) . . ?
O9 Yb1 N2 77.1(2) . . ?
O2 Yb1 N2 76.72(19) . . ?
O8 Yb1 N1 78.2(2) 2_566 . ?
O6 Yb1 N1 78.0(2) . . ?
O11 Yb1 N1 138.8(2) . . ?
O9 Yb1 N1 78.05(19) . . ?
O2 Yb1 N1 141.0(2) . . ?
N2 Yb1 N1 66.2(2) . . ?
O8 Yb1 C25 126.1(2) 2_566 . ?
O6 Yb1 C25 113.6(2) . . ?
O11 Yb1 C25 76.52(19) . . ?
O9 Yb1 C25 68.97(18) . . ?
O2 Yb1 C25 22.80(19) . . ?
N2 Yb1 C25 91.8(2) . . ?
N1 Yb1 C25 143.88(19) . . ?
O8 Yb1 O1 139.93(17) 2_566 . ?
O6 Yb1 O1 89.45(16) . . ?
O11 Yb1 O1 68.92(16) . . ?
O9 Yb1 O1 65.29(15) . . ?
O2 Yb1 O1 46.26(16) . . ?
N2 Yb1 O1 112.95(17) . . ?
N1 Yb1 O1 141.79(17) . . ?
C25 Yb1 O1 24.20(16) . . ?
O8 Yb1 Yb2 142.67(15) 2_566 . ?
O6 Yb1 Yb2 57.07(13) . . ?
O11 Yb1 Yb2 65.41(14) . . ?
O9 Yb1 Yb2 66.80(14) . . ?
O2 Yb1 Yb2 78.38(13) . . ?
N2 Yb1 Yb2 138.28(15) . . ?
N1 Yb1 Yb2 122.48(16) . . ?
C25 Yb1 Yb2 56.60(15) . . ?
O1 Yb1 Yb2 32.40(9) . . ?
O3 Yb2 O10 81.53(19) 2_665 . ?
O3 Yb2 O5 143.86(19) 2_665 . ?
O10 Yb2 O5 79.09(18) . . ?
O3 Yb2 O1 86.40(19) 2_665 . ?
O10 Yb2 O1 72.02(17) . . ?
O5 Yb2 O1 115.63(18) . . ?
O3 Yb2 O12 142.14(18) 2_665 . ?
O10 Yb2 O12 123.19(19) . . ?
O5 Yb2 O12 73.41(19) . . ?
O1 Yb2 O12 76.74(19) . . ?
O3 Yb2 O13 74.31(17) 2_665 . ?
O10 Yb2 O13 76.99(18) . . ?
O5 Yb2 O13 71.77(18) . . ?
O1 Yb2 O13 145.53(17) . . ?
O12 Yb2 O13 134.68(18) . . ?
O3 Yb2 N3 99.2(2) 2_665 . ?
O10 Yb2 N3 149.0(2) . . ?
O5 Yb2 N3 82.91(19) . . ?
O1 Yb2 N3 138.93(19) . . ?
O12 Yb2 N3 74.3(2) . . ?
O13 Yb2 N3 73.48(19) . . ?
O3 Yb2 N4 69.44(19) 2_665 . ?
O10 Yb2 N4 140.7(2) . . ?
O5 Yb2 N4 139.12(19) . . ?
O1 Yb2 N4 80.04(19) . . ?
O12 Yb2 N4 74.34(19) . . ?
O13 Yb2 N4 117.52(19) . . ?
N3 Yb2 N4 64.6(2) . . ?
O3 Yb2 Yb1 124.16(14) 2_665 . ?
O10 Yb2 Yb1 60.46(14) . . ?
O5 Yb2 Yb1 70.10(14) . . ?
O1 Yb2 Yb1 45.56(12) . . ?
O12 Yb2 Yb1 63.66(14) . . ?
O13 Yb2 Yb1 126.74(12) . . ?
N3 Yb2 Yb1 134.70(14) . . ?
N4 Yb2 Yb1 115.69(15) . . ?
C25 O1 Yb2 176.4(5) . . ?
C25 O1 Yb1 74.6(4) . . ?
Yb2 O1 Yb1 102.03(16) . . ?
C25 O2 Yb1 112.7(4) . . ?
C32 O3 Yb2 143.9(5) . 2_665 ?
C33 O5 Yb2 129.4(5) . . ?
C33 O6 Yb1 156.7(5) . . ?
C40 O8 Yb1 167.2(5) . 2_566 ?
C41 O9 Yb1 135.5(5) . . ?
C41 O10 Yb2 141.2(5) . . ?
C45 O11 Yb1 138.5(5) . . ?
C45 O12 Yb2 141.7(5) . . ?
C1 N1 C11 117.8(7) . . ?
C1 N1 Yb1 123.8(6) . . ?
C11 N1 Yb1 118.2(5) . . ?
C10 N2 C12 118.0(8) . . ?
C10 N2 Yb1 124.0(6) . . ?
C12 N2 Yb1 117.6(5) . . ?
C13 N3 C23 116.3(7) . . ?
C13 N3 Yb2 122.8(5) . . ?
C23 N3 Yb2 119.9(5) . . ?
C22 N4 C24 117.3(7) . . ?
C22 N4 Yb2 123.8(6) . . ?
C24 N4 Yb2 117.8(5) . . ?
N1 C1 C2 123.0(10) . . ?
N1 C1 H1 118.5 . . ?
C2 C1 H1 118.5 . . ?
C3 C2 C1 119.9(11) . . ?
C3 C2 H2 120.1 . . ?
C1 C2 H2 120.1 . . ?
C2 C3 C4 118.9(9) . . ?
C2 C3 H3 120.5 . . ?
C4 C3 H3 120.5 . . ?
C3 C4 C11 118.6(10) . . ?
C3 C4 C5 123.3(9) . . ?
C11 C4 C5 118.1(10) . . ?
C6 C5 C4 122.3(10) . . ?
C6 C5 H5 118.8 . . ?
C4 C5 H5 118.8 . . ?
C5 C6 C7 120.3(10) . . ?
C5 C6 H6 119.9 . . ?
C7 C6 H6 119.9 . . ?
C8 C7 C12 117.0(9) . . ?
C8 C7 C6 122.4(10) . . ?
C12 C7 C6 120.6(10) . . ?
C9 C8 C7 119.8(10) . . ?
C9 C8 H8 120.1 . . ?
C7 C8 H8 120.1 . . ?
C8 C9 C10 119.3(10) . . ?
C8 C9 H9 120.4 . . ?
C10 C9 H9 120.4 . . ?
N2 C10 C9 123.3(9) . . ?
N2 C10 H10 118.4 . . ?
C9 C10 H10 118.4 . . ?
N1 C11 C4 121.9(9) . . ?
N1 C11 C12 117.8(7) . . ?
C4 C11 C12 120.3(9) . . ?
N2 C12 C7 122.7(8) . . ?
N2 C12 C11 119.0(8) . . ?
C7 C12 C11 118.3(8) . . ?
N3 C13 C14 124.0(9) . . ?
N3 C13 H13 118.0 . . ?
C14 C13 H13 118.0 . . ?
C15 C14 C13 118.2(10) . . ?
C15 C14 H14 120.9 . . ?
C13 C14 H14 120.9 . . ?
C14 C15 C16 121.1(10) . . ?
C14 C15 H15 119.4 . . ?
C16 C15 H15 119.4 . . ?
C23 C16 C15 116.1(9) . . ?
C23 C16 C17 118.8(10) . . ?
C15 C16 C17 125.1(10) . . ?
C18 C17 C16 122.9(11) . . ?
C18 C17 H17 118.5 . . ?
C16 C17 H17 118.5 . . ?
C17 C18 C19 120.5(10) . . ?
C17 C18 H18 119.7 . . ?
C19 C18 H18 119.7 . . ?
C20 C19 C24 116.4(10) . . ?
C20 C19 C18 123.4(9) . . ?
C24 C19 C18 120.2(10) . . ?
C21 C20 C19 119.6(9) . . ?
C21 C20 H20 120.2 . . ?
C19 C20 H20 120.2 . . ?
C20 C21 C22 119.9(10) . . ?
C20 C21 H21 120.1 . . ?
C22 C21 H21 120.1 . . ?
N4 C22 C21 122.7(10) . . ?
N4 C22 H22 118.7 . . ?
C21 C22 H22 118.7 . . ?
N3 C23 C16 124.0(8) . . ?
N3 C23 C24 115.9(7) . . ?
C16 C23 C24 120.1(8) . . ?
N4 C24 C19 124.1(9) . . ?
N4 C24 C23 118.6(7) . . ?
C19 C24 C23 117.3(9) . . ?
O2 C25 O1 122.9(6) . . ?
O2 C25 C26 119.1(7) . . ?
O1 C25 C26 118.0(7) . . ?
O2 C25 Yb1 44.5(3) . . ?
O1 C25 Yb1 81.2(4) . . ?
C26 C25 Yb1 153.6(5) . . ?
C27 C26 C31 120.7(7) . . ?
C27 C26 C25 119.6(7) . . ?
C31 C26 C25 119.7(7) . . ?
C26 C27 C28 120.1(7) . . ?
C26 C27 H27 119.9 . . ?
C28 C27 H27 119.9 . . ?
C29 C28 C27 120.0(8) . . ?
C29 C28 H28 120.0 . . ?
C27 C28 H28 120.0 . . ?
C30 C29 C28 118.9(7) . . ?
C30 C29 C32 121.3(7) . . ?
C28 C29 C32 119.8(7) . . ?
C29 C30 C31 121.0(7) . . ?
C29 C30 H30 119.5 . . ?
C31 C30 H30 119.5 . . ?
C26 C31 C30 119.0(8) . . ?
C26 C31 H31 120.5 . . ?
C30 C31 H31 120.5 . . ?
O4 C32 O3 125.7(7) . . ?
O4 C32 C29 118.0(7) . . ?
O3 C32 C29 116.3(7) . . ?
O5 C33 O6 124.9(7) . . ?
O5 C33 C34 118.0(7) . . ?
O6 C33 C34 117.1(7) . . ?
C35 C34 C39 116.4(8) . . ?
C35 C34 C33 122.1(8) . . ?
C39 C34 C33 121.4(8) . . ?
C34 C35 C36 122.6(10) . . ?
C34 C35 H35 118.7 . . ?
C36 C35 H35 118.7 . . ?
C37 C36 C35 121.6(9) . . ?
C37 C36 H36 119.2 . . ?
C35 C36 H36 119.2 . . ?
C36 C37 C38 116.4(8) . . ?
C36 C37 C40 123.1(8) . . ?
C38 C37 C40 120.1(7) . . ?
C37 C38 C39 120.9(10) . . ?
C37 C38 H38 119.6 . . ?
C39 C38 H38 119.6 . . ?
C34 C39 C38 121.6(10) . . ?
C34 C39 H39 119.2 . . ?
C38 C39 H39 119.2 . . ?
O7 C40 O8 125.1(7) . . ?
O7 C40 C37 117.4(7) . . ?
O8 C40 C37 117.5(7) . . ?
O10 C41 O9 124.9(7) . . ?
O10 C41 C42 118.0(7) . . ?
O9 C41 C42 117.1(7) . . ?
C44 C42 C43 120.0(7) 2_565 . ?
C44 C42 C41 119.1(7) 2_565 . ?
C43 C42 C41 121.0(7) . . ?
C42 C43 C44 120.1(7) . . ?
C42 C43 H43 120.0 . . ?
C44 C43 H43 120.0 . . ?
C42 C44 C43 120.0(7) 2_565 . ?
C42 C44 H44 120.0 2_565 . ?
C43 C44 H44 120.0 . . ?
O12 C45 O11 126.6(7) . . ?
O12 C45 C46 118.6(7) . . ?
O11 C45 C46 114.8(7) . . ?
C47 C46 C48 118.8(7) . 2_666 ?
C47 C46 C45 120.1(7) . . ?
C48 C46 C45 121.0(7) 2_666 . ?
C46 C47 C48 120.3(7) . . ?
C46 C47 H47 119.9 . . ?
C48 C47 H47 119.9 . . ?
C47 C48 C46 120.8(7) . 2_666 ?
C47 C48 H48 119.6 . . ?
C46 C48 H48 119.6 2_666 . ?

loop_
_geom_bond_atom_site_label_1
_geom_bond_atom_site_label_2
_geom_bond_distance
_geom_bond_site_symmetry_2
_geom_bond_publ_flag
Yb1 O8 2.155(5) 2_566 ?
Yb1 O6 2.227(5) . ?
Yb1 O11 2.265(5) . ?
Yb1 O9 2.266(5) . ?
Yb1 O2 2.267(5) . ?
Yb1 N2 2.511(6) . ?
Yb1 N1 2.527(6) . ?
Yb1 C25 2.984(7) . ?
Yb1 O1 3.059(5) . ?
Yb1 Yb2 4.1896(11) . ?
Yb2 O3 2.256(5) 2_665 ?
Yb2 O10 2.279(5) . ?
Yb2 O5 2.293(5) . ?
Yb2 O1 2.296(5) . ?
Yb2 O12 2.332(5) . ?
Yb2 O13 2.365(5) . ?
Yb2 N3 2.502(6) . ?
Yb2 N4 2.551(6) . ?
O1 C25 1.268(9) . ?
O2 C25 1.253(9) . ?
O3 C32 1.267(9) . ?
O3 Yb2 2.256(5) 2_665 ?
O4 C32 1.234(9) . ?
O5 C33 1.242(9) . ?
O6 C33 1.259(9) . ?
O7 C40 1.223(9) . ?
O8 C40 1.252(9) . ?
O8 Yb1 2.155(5) 2_566 ?
O9 C41 1.271(9) . ?
O10 C41 1.241(9) . ?
O11 C45 1.266(9) . ?
O12 C45 1.233(9) . ?
N1 C1 1.337(10) . ?
N1 C11 1.360(10) . ?
N2 C10 1.303(10) . ?
N2 C12 1.375(10) . ?
N3 C13 1.329(10) . ?
N3 C23 1.369(9) . ?
N4 C22 1.330(10) . ?
N4 C24 1.340(10) . ?
C1 C2 1.389(12) . ?
C1 H1 0.9300 . ?
C2 C3 1.365(15) . ?
C2 H2 0.9300 . ?
C3 C4 1.390(14) . ?
C3 H3 0.9300 . ?
C4 C11 1.414(11) . ?
C4 C5 1.427(14) . ?
C5 C6 1.344(15) . ?
C5 H5 0.9300 . ?
C6 C7 1.426(13) . ?
C6 H6 0.9300 . ?
C7 C8 1.401(14) . ?
C7 C12 1.402(12) . ?
C8 C9 1.366(14) . ?
C8 H8 0.9300 . ?
C9 C10 1.396(12) . ?
C9 H9 0.9300 . ?
C10 H10 0.9300 . ?
C11 C12 1.448(12) . ?
C13 C14 1.391(12) . ?
C13 H13 0.9300 . ?
C14 C15 1.357(13) . ?
C14 H14 0.9300 . ?
C15 C16 1.398(14) . ?
C15 H15 0.9300 . ?
C16 C23 1.395(12) . ?
C16 C17 1.419(13) . ?
C17 C18 1.304(15) . ?
C17 H17 0.9300 . ?
C18 C19 1.438(15) . ?
C18 H18 0.9300 . ?
C19 C20 1.409(15) . ?
C19 C24 1.409(11) . ?
C20 C21 1.347(15) . ?
C20 H20 0.9300 . ?
C21 C22 1.400(12) . ?
C21 H21 0.9300 . ?
C22 H22 0.9300 . ?
C23 C24 1.460(12) . ?
C25 C26 1.512(10) . ?
C26 C27 1.350(10) . ?
C26 C31 1.377(10) . ?
C27 C28 1.397(10) . ?
C27 H27 0.9300 . ?
C28 C29 1.391(10) . ?
C28 H28 0.9300 . ?
C29 C30 1.358(11) . ?
C29 C32 1.518(9) . ?
C30 C31 1.403(10) . ?
C30 H30 0.9300 . ?
C31 H31 0.9300 . ?
C33 C34 1.509(9) . ?
C34 C35 1.316(12) . ?
C34 C39 1.334(13) . ?
C35 C36 1.384(12) . ?
C35 H35 0.9300 . ?
C36 C37 1.323(12) . ?
C36 H36 0.9300 . ?
C37 C38 1.352(12) . ?
C37 C40 1.515(10) . ?
C38 C39 1.393(12) . ?
C38 H38 0.9300 . ?
C39 H39 0.9300 . ?
C41 C42 1.501(10) . ?
C42 C44 1.383(10) 2_565 ?
C42 C43 1.383(10) . ?
C43 C44 1.389(10) . ?
C43 H43 0.9300 . ?
C44 C42 1.383(10) 2_565 ?
C44 H44 0.9300 . ?
C45 C46 1.516(9) . ?
C46 C47 1.372(10) . ?
C46 C48 1.386(10) 2_666 ?
C47 C48 1.386(10) . ?
C47 H47 0.9300 . ?
C48 C46 1.386(10) 2_666 ?
C48 H48 0.9300 . ?

loop_
_geom_torsion_atom_site_label_1
_geom_torsion_atom_site_label_2
_geom_torsion_atom_site_label_3
_geom_torsion_atom_site_label_4
_geom_torsion
_geom_torsion_site_symmetry_1
_geom_torsion_site_symmetry_2
_geom_torsion_site_symmetry_3
_geom_torsion_site_symmetry_4
_geom_torsion_publ_flag
O8 Yb1 Yb2 O3 146.3(3) 2_566 . . 2_665 ?
O6 Yb1 Yb2 O3 -143.0(2) . . . 2_665 ?
O11 Yb1 Yb2 O3 128.5(2) . . . 2_665 ?
O9 Yb1 Yb2 O3 -40.5(2) . . . 2_665 ?
O2 Yb1 Yb2 O3 46.2(2) . . . 2_665 ?
N2 Yb1 Yb2 O3 -8.2(3) . . . 2_665 ?
N1 Yb1 Yb2 O3 -97.8(2) . . . 2_665 ?
C25 Yb1 Yb2 O3 38.8(2) . . . 2_665 ?
O1 Yb1 Yb2 O3 39.5(2) . . . 2_665 ?
O8 Yb1 Yb2 O10 -159.8(3) 2_566 . . . ?
O6 Yb1 Yb2 O10 -89.1(2) . . . . ?
O11 Yb1 Yb2 O10 -177.6(2) . . . . ?
O9 Yb1 Yb2 O10 13.4(2) . . . . ?
O2 Yb1 Yb2 O10 100.1(2) . . . . ?
N2 Yb1 Yb2 O10 45.7(3) . . . . ?
N1 Yb1 Yb2 O10 -44.0(2) . . . . ?
C25 Yb1 Yb2 O10 92.7(2) . . . . ?
O1 Yb1 Yb2 O10 93.4(2) . . . . ?
O8 Yb1 Yb2 O5 -71.3(3) 2_566 . . . ?
O6 Yb1 Yb2 O5 -0.6(2) . . . . ?
O11 Yb1 Yb2 O5 -89.1(2) . . . . ?
O9 Yb1 Yb2 O5 101.87(19) . . . . ?
O2 Yb1 Yb2 O5 -171.43(19) . . . . ?
N2 Yb1 Yb2 O5 134.2(3) . . . . ?
N1 Yb1 Yb2 O5 44.6(2) . . . . ?
C25 Yb1 Yb2 O5 -178.8(2) . . . . ?
O1 Yb1 Yb2 O5 -178.1(2) . . . . ?
O8 Yb1 Yb2 O1 106.8(3) 2_566 . . . ?
O6 Yb1 Yb2 O1 177.5(2) . . . . ?
O11 Yb1 Yb2 O1 89.0(2) . . . . ?
O9 Yb1 Yb2 O1 -80.0(2) . . . . ?
O2 Yb1 Yb2 O1 6.7(2) . . . . ?
N2 Yb1 Yb2 O1 -47.7(3) . . . . ?
N1 Yb1 Yb2 O1 -137.3(2) . . . . ?
C25 Yb1 Yb2 O1 -0.7(2) . . . . ?
O8 Yb1 Yb2 O12 9.5(3) 2_566 . . . ?
O6 Yb1 Yb2 O12 80.2(2) . . . . ?
O11 Yb1 Yb2 O12 -8.3(2) . . . . ?
O9 Yb1 Yb2 O12 -177.3(2) . . . . ?
O2 Yb1 Yb2 O12 -90.6(2) . . . . ?
N2 Yb1 Yb2 O12 -145.0(3) . . . . ?
N1 Yb1 Yb2 O12 125.4(2) . . . . ?
C25 Yb1 Yb2 O12 -98.0(2) . . . . ?
O1 Yb1 Yb2 O12 -97.3(2) . . . . ?
O8 Yb1 Yb2 O13 -118.1(3) 2_566 . . . ?
O6 Yb1 Yb2 O13 -47.3(2) . . . . ?
O11 Yb1 Yb2 O13 -135.8(2) . . . . ?
O9 Yb1 Yb2 O13 55.1(2) . . . . ?
O2 Yb1 Yb2 O13 141.84(19) . . . . ?
N2 Yb1 Yb2 O13 87.5(3) . . . . ?
N1 Yb1 Yb2 O13 -2.2(2) . . . . ?
C25 Yb1 Yb2 O13 134.5(2) . . . . ?
O1 Yb1 Yb2 O13 135.1(2) . . . . ?
O8 Yb1 Yb2 N3 -14.2(3) 2_566 . . . ?
O6 Yb1 Yb2 N3 56.5(3) . . . . ?
O11 Yb1 Yb2 N3 -32.0(3) . . . . ?
O9 Yb1 Yb2 N3 159.0(2) . . . . ?
O2 Yb1 Yb2 N3 -114.3(2) . . . . ?
N2 Yb1 Yb2 N3 -168.7(3) . . . . ?
N1 Yb1 Yb2 N3 101.7(3) . . . . ?
C25 Yb1 Yb2 N3 -121.7(3) . . . . ?
O1 Yb1 Yb2 N3 -121.0(3) . . . . ?
O8 Yb1 Yb2 N4 64.6(3) 2_566 . . . ?
O6 Yb1 Yb2 N4 135.3(2) . . . . ?
O11 Yb1 Yb2 N4 46.8(2) . . . . ?
O9 Yb1 Yb2 N4 -122.2(2) . . . . ?
O2 Yb1 Yb2 N4 -35.5(2) . . . . ?
N2 Yb1 Yb2 N4 -89.9(3) . . . . ?
N1 Yb1 Yb2 N4 -179.5(2) . . . . ?
C25 Yb1 Yb2 N4 -42.9(2) . . . . ?
O1 Yb1 Yb2 N4 -42.2(2) . . . . ?
O3 Yb2 O1 C25 -127(8) 2_665 . . . ?
O10 Yb2 O1 C25 -45(8) . . . . ?
O5 Yb2 O1 C25 23(8) . . . . ?
O12 Yb2 O1 C25 87(8) . . . . ?
O13 Yb2 O1 C25 -72(8) . . . . ?
N3 Yb2 O1 C25 133(8) . . . . ?
N4 Yb2 O1 C25 163(8) . . . . ?
Yb1 Yb2 O1 C25 21(8) . . . . ?
O3 Yb2 O1 Yb1 -148.18(18) 2_665 . . . ?
O10 Yb2 O1 Yb1 -65.93(17) . . . . ?
O5 Yb2 O1 Yb1 2.0(2) . . . . ?
O12 Yb2 O1 Yb1 65.96(17) . . . . ?
O13 Yb2 O1 Yb1 -93.0(3) . . . . ?
N3 Yb2 O1 Yb1 112.0(3) . . . . ?
N4 Yb2 O1 Yb1 142.07(19) . . . . ?
O8 Yb1 O1 C25 65.8(5) 2_566 . . . ?
O6 Yb1 O1 C25 179.3(4) . . . . ?
O11 Yb1 O1 C25 104.4(4) . . . . ?
O9 Yb1 O1 C25 -93.5(4) . . . . ?
O2 Yb1 O1 C25 10.5(4) . . . . ?
N2 Yb1 O1 C25 -30.9(4) . . . . ?
N1 Yb1 O1 C25 -111.1(5) . . . . ?
Yb2 Yb1 O1 C25 -178.6(5) . . . . ?
O8 Yb1 O1 Yb2 -115.6(3) 2_566 . . . ?
O6 Yb1 O1 Yb2 -2.09(19) . . . . ?
O11 Yb1 O1 Yb2 -77.0(2) . . . . ?
O9 Yb1 O1 Yb2 85.2(2) . . . . ?
O2 Yb1 O1 Yb2 -170.9(3) . . . . ?
N2 Yb1 O1 Yb2 147.71(19) . . . . ?
N1 Yb1 O1 Yb2 67.6(3) . . . . ?
C25 Yb1 O1 Yb2 178.6(5) . . . . ?
O8 Yb1 O2 C25 -157.8(5) 2_566 . . . ?
O6 Yb1 O2 C25 -26.9(6) . . . . ?
O11 Yb1 O2 C25 -83.0(5) . . . . ?
O9 Yb1 O2 C25 51.7(5) . . . . ?
N2 Yb1 O2 C25 130.2(5) . . . . ?
N1 Yb1 O2 C25 112.1(5) . . . . ?
O1 Yb1 O2 C25 -11.1(4) . . . . ?
Yb2 Yb1 O2 C25 -16.0(4) . . . . ?
O3 Yb2 O5 C33 129.0(6) 2_665 . . . ?
O10 Yb2 O5 C33 70.3(6) . . . . ?
O1 Yb2 O5 C33 6.4(6) . . . . ?
O12 Yb2 O5 C33 -59.5(6) . . . . ?
O13 Yb2 O5 C33 150.0(6) . . . . ?
N3 Yb2 O5 C33 -135.1(6) . . . . ?
N4 Yb2 O5 C33 -98.7(6) . . . . ?
Yb1 Yb2 O5 C33 7.9(6) . . . . ?
O8 Yb1 O6 C33 131.4(13) 2_566 . . . ?
O11 Yb1 O6 C33 57.5(13) . . . . ?
O9 Yb1 O6 C33 -76.2(13) . . . . ?
O2 Yb1 O6 C33 0.5(14) . . . . ?
N2 Yb1 O6 C33 -140.4(12) . . . . ?
N1 Yb1 O6 C33 -154.5(13) . . . . ?
C25 Yb1 O6 C33 -10.6(13) . . . . ?
O1 Yb1 O6 C33 -10.9(13) . . . . ?
Yb2 Yb1 O6 C33 -12.2(12) . . . . ?
O8 Yb1 O9 C41 164.6(6) 2_566 . . . ?
O6 Yb1 O9 C41 48.0(6) . . . . ?
O11 Yb1 O9 C41 -20.4(7) . . . . ?
O2 Yb1 O9 C41 -87.7(6) . . . . ?
N2 Yb1 O9 C41 -165.7(7) . . . . ?
N1 Yb1 O9 C41 126.3(7) . . . . ?
C25 Yb1 O9 C41 -68.7(6) . . . . ?
O1 Yb1 O9 C41 -42.7(6) . . . . ?
Yb2 Yb1 O9 C41 -7.2(6) . . . . ?
O3 Yb2 O10 C41 98.8(8) 2_665 . . . ?
O5 Yb2 O10 C41 -111.9(8) . . . . ?
O1 Yb2 O10 C41 9.8(8) . . . . ?
O12 Yb2 O10 C41 -50.1(8) . . . . ?
O13 Yb2 O10 C41 174.5(8) . . . . ?
N3 Yb2 O10 C41 -167.5(7) . . . . ?
N4 Yb2 O10 C41 56.7(9) . . . . ?
Yb1 Yb2 O10 C41 -38.7(8) . . . . ?
O8 Yb1 O11 C45 -146.6(8) 2_566 . . . ?
O6 Yb1 O11 C45 -37.5(7) . . . . ?
O9 Yb1 O11 C45 35.9(8) . . . . ?
O2 Yb1 O11 C45 104.9(7) . . . . ?
N2 Yb1 O11 C45 158.8(7) . . . . ?
N1 Yb1 O11 C45 -89.5(8) . . . . ?
C25 Yb1 O11 C45 81.6(7) . . . . ?
O1 Yb1 O11 C45 57.5(7) . . . . ?
Yb2 Yb1 O11 C45 22.5(7) . . . . ?
O3 Yb2 O12 C45 -108.3(8) 2_665 . . . ?
O10 Yb2 O12 C45 15.4(9) . . . . ?
O5 Yb2 O12 C45 79.9(8) . . . . ?
O1 Yb2 O12 C45 -42.4(8) . . . . ?
O13 Yb2 O12 C45 120.9(8) . . . . ?
N3 Yb2 O12 C45 167.0(8) . . . . ?
N4 Yb2 O12 C45 -125.6(8) . . . . ?
Yb1 Yb2 O12 C45 4.3(7) . . . . ?
O8 Yb1 N1 C1 102.3(7) 2_566 . . . ?
O6 Yb1 N1 C1 -6.4(7) . . . . ?
O11 Yb1 N1 C1 44.9(8) . . . . ?
O9 Yb1 N1 C1 -96.1(7) . . . . ?
O2 Yb1 N1 C1 -157.8(6) . . . . ?
N2 Yb1 N1 C1 -177.2(7) . . . . ?
C25 Yb1 N1 C1 -120.3(7) . . . . ?
O1 Yb1 N1 C1 -79.8(7) . . . . ?
Yb2 Yb1 N1 C1 -43.8(7) . . . . ?
O8 Yb1 N1 C11 -71.4(6) 2_566 . . . ?
O6 Yb1 N1 C11 179.9(6) . . . . ?
O11 Yb1 N1 C11 -128.8(5) . . . . ?
O9 Yb1 N1 C11 90.2(6) . . . . ?
O2 Yb1 N1 C11 28.5(7) . . . . ?
N2 Yb1 N1 C11 9.1(5) . . . . ?
C25 Yb1 N1 C11 66.0(7) . . . . ?
O1 Yb1 N1 C11 106.5(6) . . . . ?
Yb2 Yb1 N1 C11 142.4(5) . . . . ?
O8 Yb1 N2 C10 -98.7(7) 2_566 . . . ?
O6 Yb1 N2 C10 163.3(6) . . . . ?
O11 Yb1 N2 C10 -43.5(8) . . . . ?
O9 Yb1 N2 C10 96.0(7) . . . . ?
O2 Yb1 N2 C10 10.8(6) . . . . ?
N1 Yb1 N2 C10 178.4(7) . . . . ?
C25 Yb1 N2 C10 28.0(7) . . . . ?
O1 Yb1 N2 C10 40.2(7) . . . . ?
Yb2 Yb1 N2 C10 65.7(7) . . . . ?
O8 Yb1 N2 C12 73.8(6) 2_566 . . . ?
O6 Yb1 N2 C12 -24.1(7) . . . . ?
O11 Yb1 N2 C12 129.1(5) . . . . ?
O9 Yb1 N2 C12 -91.5(6) . . . . ?
O2 Yb1 N2 C12 -176.6(6) . . . . ?
N1 Yb1 N2 C12 -9.0(5) . . . . ?
C25 Yb1 N2 C12 -159.4(6) . . . . ?
O1 Yb1 N2 C12 -147.3(5) . . . . ?
Yb2 Yb1 N2 C12 -121.8(5) . . . . ?
O3 Yb2 N3 C13 121.5(6) 2_665 . . . ?
O10 Yb2 N3 C13 32.7(8) . . . . ?
O5 Yb2 N3 C13 -22.1(6) . . . . ?
O1 Yb2 N3 C13 -143.4(6) . . . . ?
O12 Yb2 N3 C13 -96.8(6) . . . . ?
O13 Yb2 N3 C13 51.0(6) . . . . ?
N4 Yb2 N3 C13 -176.6(7) . . . . ?
Yb1 Yb2 N3 C13 -74.8(7) . . . . ?
O3 Yb2 N3 C23 -46.7(6) 2_665 . . . ?
O10 Yb2 N3 C23 -135.5(6) . . . . ?
O5 Yb2 N3 C23 169.8(6) . . . . ?
O1 Yb2 N3 C23 48.4(7) . . . . ?
O12 Yb2 N3 C23 95.1(6) . . . . ?
O13 Yb2 N3 C23 -117.2(6) . . . . ?
N4 Yb2 N3 C23 15.2(5) . . . . ?
Yb1 Yb2 N3 C23 117.1(5) . . . . ?
O3 Yb2 N4 C22 -70.7(7) 2_665 . . . ?
O10 Yb2 N4 C22 -25.7(8) . . . . ?
O5 Yb2 N4 C22 137.0(6) . . . . ?
O1 Yb2 N4 C22 19.1(7) . . . . ?
O12 Yb2 N4 C22 98.0(7) . . . . ?
O13 Yb2 N4 C22 -129.3(6) . . . . ?
N3 Yb2 N4 C22 177.7(7) . . . . ?
Yb1 Yb2 N4 C22 48.3(7) . . . . ?
O3 Yb2 N4 C24 96.6(6) 2_665 . . . ?
O10 Yb2 N4 C24 141.6(5) . . . . ?
O5 Yb2 N4 C24 -55.6(7) . . . . ?
O1 Yb2 N4 C24 -173.5(6) . . . . ?
O12 Yb2 N4 C24 -94.7(6) . . . . ?
O13 Yb2 N4 C24 38.0(6) . . . . ?
N3 Yb2 N4 C24 -14.9(5) . . . . ?
Yb1 Yb2 N4 C24 -144.4(5) . . . . ?
C11 N1 C1 C2 0.7(13) . . . . ?
Yb1 N1 C1 C2 -173.0(7) . . . . ?
N1 C1 C2 C3 1.3(17) . . . . ?
C1 C2 C3 C4 -2.4(17) . . . . ?
C2 C3 C4 C11 1.4(15) . . . . ?
C2 C3 C4 C5 -178.3(11) . . . . ?
C3 C4 C5 C6 177.9(11) . . . . ?
C11 C4 C5 C6 -1.8(16) . . . . ?
C4 C5 C6 C7 -0.5(17) . . . . ?
C5 C6 C7 C8 -178.8(10) . . . . ?
C5 C6 C7 C12 3.5(16) . . . . ?
C12 C7 C8 C9 -0.9(15) . . . . ?
C6 C7 C8 C9 -178.7(10) . . . . ?
C7 C8 C9 C10 0.8(16) . . . . ?
C12 N2 C10 C9 0.8(13) . . . . ?
Yb1 N2 C10 C9 173.3(7) . . . . ?
C8 C9 C10 N2 -0.8(16) . . . . ?
C1 N1 C11 C4 -1.7(12) . . . . ?
Yb1 N1 C11 C4 172.4(6) . . . . ?
C1 N1 C11 C12 177.4(8) . . . . ?
Yb1 N1 C11 C12 -8.5(9) . . . . ?
C3 C4 C11 N1 0.6(13) . . . . ?
C5 C4 C11 N1 -179.6(9) . . . . ?
C3 C4 C11 C12 -178.4(8) . . . . ?
C5 C4 C11 C12 1.4(13) . . . . ?
C10 N2 C12 C7 -0.9(12) . . . . ?
Yb1 N2 C12 C7 -173.9(7) . . . . ?
C10 N2 C12 C11 -178.2(7) . . . . ?
Yb1 N2 C12 C11 8.7(9) . . . . ?
C8 C7 C12 N2 0.9(14) . . . . ?
C6 C7 C12 N2 178.7(8) . . . . ?
C8 C7 C12 C11 178.3(8) . . . . ?
C6 C7 C12 C11 -3.9(14) . . . . ?
N1 C11 C12 N2 -0.2(11) . . . . ?
C4 C11 C12 N2 178.9(7) . . . . ?
N1 C11 C12 C7 -177.6(8) . . . . ?
C4 C11 C12 C7 1.4(12) . . . . ?
C23 N3 C13 C14 1.9(13) . . . . ?
Yb2 N3 C13 C14 -166.6(7) . . . . ?
N3 C13 C14 C15 1.9(16) . . . . ?
C13 C14 C15 C16 -4.0(17) . . . . ?
C14 C15 C16 C23 2.3(16) . . . . ?
C14 C15 C16 C17 -179.1(11) . . . . ?
C23 C16 C17 C18 -4.1(18) . . . . ?
C15 C16 C17 C18 177.4(12) . . . . ?
C16 C17 C18 C19 1.6(19) . . . . ?
C17 C18 C19 C20 179.9(11) . . . . ?
C17 C18 C19 C24 2.3(17) . . . . ?
C24 C19 C20 C21 -2.1(15) . . . . ?
C18 C19 C20 C21 -179.8(11) . . . . ?
C19 C20 C21 C22 3.4(16) . . . . ?
C24 N4 C22 C21 -0.2(13) . . . . ?
Yb2 N4 C22 C21 167.2(7) . . . . ?
C20 C21 C22 N4 -2.3(16) . . . . ?
C13 N3 C23 C16 -3.8(13) . . . . ?
Yb2 N3 C23 C16 165.1(7) . . . . ?
C13 N3 C23 C24 176.5(7) . . . . ?
Yb2 N3 C23 C24 -14.5(9) . . . . ?
C15 C16 C23 N3 1.7(15) . . . . ?
C17 C16 C23 N3 -176.9(9) . . . . ?
C15 C16 C23 C24 -178.6(9) . . . . ?
C17 C16 C23 C24 2.8(14) . . . . ?
C22 N4 C24 C19 1.6(13) . . . . ?
Yb2 N4 C24 C19 -166.6(7) . . . . ?
C22 N4 C24 C23 -177.7(8) . . . . ?
Yb2 N4 C24 C23 14.1(10) . . . . ?
C20 C19 C24 N4 -0.5(14) . . . . ?
C18 C19 C24 N4 177.3(9) . . . . ?
C20 C19 C24 C23 178.8(8) . . . . ?
C18 C19 C24 C23 -3.4(13) . . . . ?
N3 C23 C24 N4 -0.1(11) . . . . ?
C16 C23 C24 N4 -179.8(8) . . . . ?
N3 C23 C24 C19 -179.4(7) . . . . ?
C16 C23 C24 C19 0.9(13) . . . . ?
Yb1 O2 C25 O1 23.5(8) . . . . ?
Yb1 O2 C25 C26 -153.7(5) . . . . ?
Yb2 O1 C25 O2 -38(8) . . . . ?
Yb1 O1 C25 O2 -16.4(6) . . . . ?
Yb2 O1 C25 C26 139(7) . . . . ?
Yb1 O1 C25 C26 160.8(6) . . . . ?
Yb2 O1 C25 Yb1 -22(8) . . . . ?
O8 Yb1 C25 O2 26.8(6) 2_566 . . . ?
O6 Yb1 C25 O2 159.4(5) . . . . ?
O11 Yb1 C25 O2 91.9(5) . . . . ?
O9 Yb1 C25 O2 -123.5(5) . . . . ?
N2 Yb1 C25 O2 -48.0(5) . . . . ?
N1 Yb1 C25 O2 -98.1(6) . . . . ?
O1 Yb1 C25 O2 160.2(7) . . . . ?
Yb2 Yb1 C25 O2 161.1(5) . . . . ?
O8 Yb1 C25 O1 -133.4(4) 2_566 . . . ?
O6 Yb1 C25 O1 -0.8(4) . . . . ?
O11 Yb1 C25 O1 -68.4(4) . . . . ?
O9 Yb1 C25 O1 76.3(4) . . . . ?
O2 Yb1 C25 O1 -160.2(7) . . . . ?
N2 Yb1 C25 O1 151.7(4) . . . . ?
N1 Yb1 C25 O1 101.7(5) . . . . ?
Yb2 Yb1 C25 O1 0.9(3) . . . . ?
O8 Yb1 C25 C26 87.4(12) 2_566 . . . ?
O6 Yb1 C25 C26 -140.0(11) . . . . ?
O11 Yb1 C25 C26 152.5(12) . . . . ?
O9 Yb1 C25 C26 -62.9(11) . . . . ?
O2 Yb1 C25 C26 60.6(11) . . . . ?
N2 Yb1 C25 C26 12.6(12) . . . . ?
N1 Yb1 C25 C26 -37.5(13) . . . . ?
O1 Yb1 C25 C26 -139.2(14) . . . . ?
Yb2 Yb1 C25 C26 -138.3(12) . . . . ?
O2 C25 C26 C27 139.4(8) . . . . ?
O1 C25 C26 C27 -37.9(10) . . . . ?
Yb1 C25 C26 C27 95.1(13) . . . . ?
O2 C25 C26 C31 -39.1(10) . . . . ?
O1 C25 C26 C31 143.6(8) . . . . ?
Yb1 C25 C26 C31 -83.4(13) . . . . ?
C31 C26 C27 C28 -1.6(13) . . . . ?
C25 C26 C27 C28 180.0(7) . . . . ?
C26 C27 C28 C29 -2.9(13) . . . . ?
C27 C28 C29 C30 4.1(13) . . . . ?
C27 C28 C29 C32 -177.2(7) . . . . ?
C28 C29 C30 C31 -0.9(14) . . . . ?
C32 C29 C30 C31 -179.6(8) . . . . ?
C27 C26 C31 C30 4.7(13) . . . . ?
C25 C26 C31 C30 -176.8(8) . . . . ?
C29 C30 C31 C26 -3.5(14) . . . . ?
Yb2 O3 C32 O4 -1.8(14) 2_665 . . . ?
Yb2 O3 C32 C29 177.2(5) 2_665 . . . ?
C30 C29 C32 O4 3.7(11) . . . . ?
C28 C29 C32 O4 -175.1(8) . . . . ?
C30 C29 C32 O3 -175.4(8) . . . . ?
C28 C29 C32 O3 5.8(10) . . . . ?
Yb2 O5 C33 O6 -15.7(11) . . . . ?
Yb2 O5 C33 C34 161.7(5) . . . . ?
Yb1 O6 C33 O5 21.9(18) . . . . ?
Yb1 O6 C33 C34 -155.5(10) . . . . ?
O5 C33 C34 C35 42.2(13) . . . . ?
O6 C33 C34 C35 -140.2(10) . . . . ?
O5 C33 C34 C39 -134.1(11) . . . . ?
O6 C33 C34 C39 43.4(13) . . . . ?
C39 C34 C35 C36 -4(2) . . . . ?
C33 C34 C35 C36 179.1(12) . . . . ?
C34 C35 C36 C37 5(2) . . . . ?
C35 C36 C37 C38 0(2) . . . . ?
C35 C36 C37 C40 172.5(12) . . . . ?
C36 C37 C38 C39 -5(2) . . . . ?
C40 C37 C38 C39 -178.0(12) . . . . ?
C35 C34 C39 C38 -1(2) . . . . ?
C33 C34 C39 C38 175.5(13) . . . . ?
C37 C38 C39 C34 6(2) . . . . ?
Yb1 O8 C40 O7 99(2) 2_566 . . . ?
Yb1 O8 C40 C37 -82(2) 2_566 . . . ?
C36 C37 C40 O7 0.0(13) . . . . ?
C38 C37 C40 O7 172.7(10) . . . . ?
C36 C37 C40 O8 -178.7(10) . . . . ?
C38 C37 C40 O8 -6.1(13) . . . . ?
Yb2 O10 C41 O9 49.5(11) . . . . ?
Yb2 O10 C41 C42 -130.5(7) . . . . ?
Yb1 O9 C41 O10 -11.2(11) . . . . ?
Yb1 O9 C41 C42 168.8(4) . . . . ?
O10 C41 C42 C44 4.9(10) . . . 2_565 ?
O9 C41 C42 C44 -175.1(6) . . . 2_565 ?
O10 C41 C42 C43 -175.8(7) . . . . ?
O9 C41 C42 C43 4.2(10) . . . . ?
C44 C42 C43 C44 -0.2(12) 2_565 . . . ?
C41 C42 C43 C44 -179.6(6) . . . . ?
C42 C43 C44 C42 0.2(12) . . . 2_565 ?
Yb2 O12 C45 O11 8.3(13) . . . . ?
Yb2 O12 C45 C46 -173.1(5) . . . . ?
Yb1 O11 C45 O12 -29.6(12) . . . . ?
Yb1 O11 C45 C46 151.7(5) . . . . ?
O12 C45 C46 C47 0.7(10) . . . . ?
O11 C45 C46 C47 179.5(7) . . . . ?
O12 C45 C46 C48 177.7(7) . . . 2_666 ?
O11 C45 C46 C48 -3.6(10) . . . 2_666 ?
C48 C46 C47 C48 3.7(12) 2_666 . . . ?
C45 C46 C47 C48 -179.3(7) . . . . ?
C46 C47 C48 C46 -3.8(12) . . . 2_666 ?
